data_7039557
loop_
_publ_author_name
'Greer, Jamie A.'
'Blair, Victoria L.'
'Thompson, Christopher D.'
'Andrews, Philip C.'

_publ_section_title
;
 Simplifying metal-'ate' chemistry: formation and comprehensive
 characterisation of a homo-metallic amido lithiate complex.
;
_journal_issue 27
_journal_name_full 'Dalton transactions (Cambridge, England : 2003)'
_journal_page_first 10887
_journal_page_last 10890
_journal_paper_doi 10.1039/c6dt01630h
_journal_volume 45
_journal_year 2016
_chemical_absolute_configuration unk
_chemical_formula_moiety 'C22 H35 Li N4'
_chemical_formula_sum 'C22 H35 Li N4'
_chemical_formula_weight 362.48
_chemical_name_systematic
; 
 ? 
;
_chemical_properties_physical Air-sensitive,Moisture-sensitive
_space_group_IT_number 19
_symmetry_cell_setting orthorhombic
_symmetry_space_group_name_Hall 'P 2ac 2ab'
_symmetry_space_group_name_H-M 'P 21 21 21'
_atom_sites_solution_hydrogens geom
_atom_sites_solution_primary direct
_atom_sites_solution_secondary difmap
_audit_creation_method SHELXL-97
_audit_update_record
;
2016-04-06 deposited with the CCDC.
2016-06-15 downloaded from the CCDC.
;
_cell_angle_alpha 90.00
_cell_angle_beta 90.00
_cell_angle_gamma 90.00
_cell_formula_units_Z 4
_cell_length_a 9.0445(8)
_cell_length_b 15.2792(11)
_cell_length_c 15.5861(13)
_cell_measurement_reflns_used 3869
_cell_measurement_temperature 123(2)
_cell_measurement_theta_max 27.79
_cell_measurement_theta_min 2.60
_cell_volume 2153.9(3)
_computing_cell_refinement 'Bruker SAINT'
_computing_data_collection 'Bruker APEX2'
_computing_data_reduction 'Bruker SAINT'
_computing_molecular_graphics XSeed
_computing_publication_material CIF-TAB
_computing_structure_refinement 'SHELXL-97 (Sheldrick, 2014)'
_computing_structure_solution 'SHELXS-97 (Sheldrick, 2008)'
_diffrn_ambient_temperature 123(2)
_diffrn_measured_fraction_theta_full 0.996
_diffrn_measured_fraction_theta_max 0.996
_diffrn_measurement_device_type 'Bruker APEX-II CCD'
_diffrn_measurement_method '\f and \w scans'
_diffrn_radiation_monochromator graphite
_diffrn_radiation_source 'fine-focus sealed tube'
_diffrn_radiation_type MoK\a
_diffrn_radiation_wavelength 0.71073
_diffrn_reflns_av_R_equivalents 0.0218
_diffrn_reflns_av_sigmaI/netI 0.0271
_diffrn_reflns_limit_h_max 11
_diffrn_reflns_limit_h_min -11
_diffrn_reflns_limit_k_max 18
_diffrn_reflns_limit_k_min -13
_diffrn_reflns_limit_l_max 19
_diffrn_reflns_limit_l_min -17
_diffrn_reflns_number 10724
_diffrn_reflns_theta_full 26.00
_diffrn_reflns_theta_max 26.00
_diffrn_reflns_theta_min 1.87
_exptl_absorpt_coefficient_mu 0.066
_exptl_absorpt_correction_T_max 0.7456
_exptl_absorpt_correction_T_min 0.7002
_exptl_absorpt_correction_type multi-scan
_exptl_absorpt_process_details 'SADABS (Sheldrick, 2006)'
_exptl_crystal_colour orange
_exptl_crystal_density_diffrn 1.118
_exptl_crystal_density_method 'not measured'
_exptl_crystal_description block
_exptl_crystal_F_000 792
_exptl_crystal_size_max 0.34
_exptl_crystal_size_mid 0.28
_exptl_crystal_size_min 0.18
_refine_diff_density_max 0.117
_refine_diff_density_min -0.154
_refine_diff_density_rms 0.029
_refine_ls_abs_structure_details 'Flack H D (1983), Acta Cryst. A39, 876-881'
_refine_ls_abs_structure_Flack 0.1(17)
_refine_ls_extinction_method none
_refine_ls_goodness_of_fit_ref 1.041
_refine_ls_hydrogen_treatment constr
_refine_ls_matrix_type full
_refine_ls_number_parameters 335
_refine_ls_number_reflns 4211
_refine_ls_number_restraints 1
_refine_ls_restrained_S_all 1.040
_refine_ls_R_factor_all 0.0434
_refine_ls_R_factor_gt 0.0355
_refine_ls_shift/su_max 0.002
_refine_ls_shift/su_mean 0.000
_refine_ls_structure_factor_coef Fsqd
_refine_ls_weighting_details 'calc w=1/[\s^2^(Fo^2^)+(0.0441P)^2^+0.2107P] where P=(Fo^2^+2Fc^2^)/3'
_refine_ls_weighting_scheme calc
_refine_ls_wR_factor_gt 0.0821
_refine_ls_wR_factor_ref 0.0866
_reflns_number_gt 3718
_reflns_number_total 4211
_reflns_threshold_expression >2sigma(I)
_cod_data_source_file c6dt01630h2.cif
_cod_data_source_block vb229jg
_cod_depositor_comments 'Adding full bibliography for 7039555--7039557.cif.'
_cod_original_sg_symbol_H-M P2(1)2(1)2(1)
_cod_database_code 7039557

loop_
_symmetry_equiv_pos_as_xyz
'x, y, z'
'-x+1/2, -y, z+1/2'
'x+1/2, -y+1/2, -z'
'-x, y+1/2, -z+1/2'

loop_
_atom_site_label
_atom_site_type_symbol
_atom_site_fract_x
_atom_site_fract_y
_atom_site_fract_z
_atom_site_U_iso_or_equiv
_atom_site_adp_type
_atom_site_occupancy
_atom_site_symmetry_multiplicity
_atom_site_calc_flag
_atom_site_refinement_flags
_atom_site_disorder_assembly
_atom_site_disorder_group
N1 N 0.59911(13) 0.81884(7) 0.14642(7) 0.0253(3) Uani 1 1 d D . .
N2 N 0.59429(12) 1.03551(7) 0.23257(7) 0.0256(3) Uani 1 1 d . . .
N3 N 0.41716(15) 1.01832(8) 0.07186(8) 0.0368(3) Uani 1 1 d . . .
N4 N 0.25238(13) 0.91433(8) 0.19480(9) 0.0359(3) Uani 1 1 d . . .
C1 C 0.60265(19) 0.79699(10) 0.05621(10) 0.0380(4) Uani 1 1 d . A .
H1A H 0.5047 0.8108 0.0313 0.046 Uiso 1 1 calc R . .
H1B H 0.6174 0.7330 0.0509 0.046 Uiso 1 1 calc R . .
C2 C 0.7190(2) 0.84217(11) 0.00310(11) 0.0443(4) Uani 1 1 d . . .
H2 H 0.7164 0.8328 -0.0571 0.053 Uiso 1 1 calc R A .
C3 C 0.8232(2) 0.89324(10) 0.03288(12) 0.0438(4) Uani 1 1 d . A .
H3A H 0.8298 0.9044 0.0927 0.053 Uiso 1 1 calc R . .
H3B H 0.8923 0.9192 -0.0054 0.053 Uiso 1 1 calc R . .
C4 C 0.702(2) 0.779(2) 0.1935(16) 0.028(2) Uani 0.717(6) 1 d PD A 1
C4' C 0.691(6) 0.779(6) 0.201(4) 0.028(2) Uani 0.28 1 d PD A 2
C5 C 0.8111(5) 0.7226(2) 0.1589(2) 0.0269(7) Uani 0.717(6) 1 d P A 1
H5 H 0.8092 0.7080 0.0997 0.032 Uiso 0.717(6) 1 calc PR A 1
C5' C 0.8272(13) 0.7310(7) 0.1935(6) 0.029(2) Uani 0.283(6) 1 d P A 2
H5' H 0.8510 0.7122 0.1371 0.035 Uiso 0.283(6) 1 calc PR A 2
C6 C 0.9205(4) 0.6886(2) 0.2119(3) 0.0380(9) Uani 0.717(6) 1 d P A 1
H6 H 0.9933 0.6512 0.1877 0.046 Uiso 0.717(6) 1 calc PR A 1
C6' C 0.9266(12) 0.7085(9) 0.2546(8) 0.035(3) Uani 0.283(6) 1 d P A 2
H6' H 1.0083 0.6729 0.2388 0.043 Uiso 0.283(6) 1 calc PR A 2
C7 C 0.9272(5) 0.7071(4) 0.2974(4) 0.0394(15) Uani 0.717(6) 1 d P A 1
H7 H 1.0076 0.6869 0.3313 0.047 Uiso 0.717(6) 1 calc PR A 1
C7' C 0.9140(13) 0.7352(6) 0.3388(8) 0.044(3) Uani 0.283(6) 1 d P A 2
H7' H 0.9907 0.7238 0.3789 0.053 Uiso 0.283(6) 1 calc PR A 2
C8 C 0.8128(6) 0.7565(3) 0.3345(3) 0.0366(10) Uani 0.717(6) 1 d P A 1
C8' C 0.7894(16) 0.7783(8) 0.3633(7) 0.035(3) Uani 0.283(6) 1 d P A 2
C9 C 0.8092(5) 0.7735(3) 0.4243(3) 0.0466(11) Uani 0.717(6) 1 d P A 1
H9 H 0.8898 0.7552 0.4589 0.056 Uiso 0.717(6) 1 calc PR A 1
C9' C 0.7580(16) 0.8039(12) 0.4473(11) 0.046(5) Uani 0.283(6) 1 d P A 2
H9' H 0.8306 0.7914 0.4896 0.056 Uiso 0.283(6) 1 calc PR A 2
C10 C 0.6936(6) 0.8152(5) 0.4614(4) 0.047(2) Uani 0.717(6) 1 d P A 1
H10 H 0.6941 0.8267 0.5213 0.057 Uiso 0.717(6) 1 calc PR A 1
C10' C 0.6331(18) 0.8453(7) 0.4742(8) 0.051(4) Uani 0.283(6) 1 d P A 2
H10' H 0.6222 0.8641 0.5320 0.061 Uiso 0.283(6) 1 calc PR A 2
C11 C 0.5733(7) 0.8413(4) 0.4110(5) 0.0455(13) Uani 0.717(6) 1 d P A 1
H11 H 0.4897 0.8671 0.4379 0.055 Uiso 0.717(6) 1 calc PR A 1
C11' C 0.5222(16) 0.8590(9) 0.4140(11) 0.034(3) Uani 0.283(6) 1 d P A 2
H11' H 0.4307 0.8852 0.4294 0.041 Uiso 0.283(6) 1 calc PR A 2
C12 C 0.5738(17) 0.8305(5) 0.3252(5) 0.039(3) Uani 0.717(6) 1 d P A 1
H12 H 0.4923 0.8502 0.2920 0.047 Uiso 0.717(6) 1 calc PR A 1
C12' C 0.552(4) 0.8314(11) 0.3265(12) 0.033(5) Uani 0.283(6) 1 d P A 2
H12' H 0.4740 0.8384 0.2864 0.039 Uiso 0.283(6) 1 calc PR A 2
C13 C 0.6995(9) 0.7887(5) 0.2835(6) 0.0280(16) Uani 0.717(6) 1 d P A 1
C13' C 0.6698(17) 0.7995(13) 0.2981(11) 0.013(2) Uani 0.283(6) 1 d P A 2
C14 C 0.74358(17) 1.01823(10) 0.26383(11) 0.0372(4) Uani 1 1 d . A .
H14A H 0.8009 0.9889 0.2189 0.056 Uiso 1 1 calc R . .
H14B H 0.7386 0.9805 0.3146 0.056 Uiso 1 1 calc R . .
H14C H 0.7915 1.0736 0.2790 0.056 Uiso 1 1 calc R . .
C15 C 0.50871(19) 1.07383(10) 0.30312(11) 0.0410(4) Uani 1 1 d . A .
H15A H 0.5050 1.0325 0.3511 0.061 Uiso 1 1 calc R . .
H15B H 0.4080 1.0864 0.2834 0.061 Uiso 1 1 calc R . .
H15C H 0.5560 1.1283 0.3220 0.061 Uiso 1 1 calc R . .
C16 C 0.60167(18) 1.09580(9) 0.15955(10) 0.0337(3) Uani 1 1 d . A .
H16A H 0.6785 1.0753 0.1190 0.040 Uiso 1 1 calc R . .
H16B H 0.6308 1.1546 0.1803 0.040 Uiso 1 1 calc R . .
C17 C 0.45644(19) 1.10239(9) 0.11325(11) 0.0406(4) Uani 1 1 d . A .
H17A H 0.3780 1.1189 0.1545 0.049 Uiso 1 1 calc R . .
H17B H 0.4627 1.1488 0.0691 0.049 Uiso 1 1 calc R . .
C18 C 0.4814(3) 1.01593(12) -0.01402(11) 0.0567(5) Uani 1 1 d . A .
H18A H 0.4568 0.9601 -0.0416 0.085 Uiso 1 1 calc R . .
H18B H 0.5891 1.0218 -0.0099 0.085 Uiso 1 1 calc R . .
H18C H 0.4415 1.0643 -0.0482 0.085 Uiso 1 1 calc R . .
C19 C 0.2558(2) 1.00878(12) 0.06592(14) 0.0553(5) Uani 1 1 d . A .
H19A H 0.2323 0.9610 0.0252 0.066 Uiso 1 1 calc R . .
H19B H 0.2131 1.0636 0.0428 0.066 Uiso 1 1 calc R . .
C20 C 0.18517(18) 0.98900(11) 0.15092(14) 0.0531(5) Uani 1 1 d . A .
H20A H 0.1931 1.0413 0.1882 0.064 Uiso 1 1 calc R . .
H20B H 0.0788 0.9769 0.1418 0.064 Uiso 1 1 calc R . .
C21 C 0.22187(17) 0.83279(10) 0.14925(12) 0.0411(4) Uani 1 1 d . A .
H21A H 0.1147 0.8245 0.1446 0.062 Uiso 1 1 calc R . .
H21B H 0.2652 0.7837 0.1809 0.062 Uiso 1 1 calc R . .
H21C H 0.2652 0.8355 0.0917 0.062 Uiso 1 1 calc R . .
C22 C 0.1895(2) 0.90899(13) 0.28096(13) 0.0579(5) Uani 1 1 d . A .
H22A H 0.2122 0.9628 0.3126 0.087 Uiso 1 1 calc R . .
H22B H 0.2320 0.8587 0.3112 0.087 Uiso 1 1 calc R . .
H22C H 0.0820 0.9019 0.2769 0.087 Uiso 1 1 calc R . .
Li1 Li 0.4880(2) 0.92781(14) 0.17020(15) 0.0246(5) Uani 1 1 d . A .

loop_
_atom_site_aniso_label
_atom_site_aniso_U_11
_atom_site_aniso_U_22
_atom_site_aniso_U_33
_atom_site_aniso_U_23
_atom_site_aniso_U_13
_atom_site_aniso_U_12
N1 0.0265(6) 0.0226(5) 0.0268(6) -0.0035(4) 0.0033(5) 0.0001(5)
N2 0.0248(6) 0.0237(5) 0.0284(6) -0.0030(5) -0.0011(5) -0.0030(5)
N3 0.0440(8) 0.0298(6) 0.0367(7) 0.0073(5) -0.0148(6) -0.0038(6)
N4 0.0246(6) 0.0344(6) 0.0486(8) -0.0089(6) 0.0029(6) -0.0039(5)
C1 0.0424(9) 0.0386(8) 0.0329(8) -0.0130(7) 0.0086(7) -0.0089(7)
C2 0.0569(11) 0.0459(9) 0.0301(9) -0.0111(7) 0.0169(8) -0.0070(8)
C3 0.0460(10) 0.0416(9) 0.0439(10) -0.0009(7) 0.0166(8) -0.0054(8)
C4 0.021(3) 0.0194(7) 0.044(4) 0.006(3) 0.006(3) -0.004(3)
C4' 0.021(3) 0.0194(7) 0.044(4) 0.006(3) 0.006(3) -0.004(3)
C5 0.0261(14) 0.0215(12) 0.033(2) 0.0030(15) 0.0020(18) 0.0014(10)
C5' 0.033(4) 0.032(4) 0.022(5) -0.005(4) 0.005(4) -0.002(3)
C6 0.0229(12) 0.0303(16) 0.061(3) 0.0159(15) 0.0049(17) 0.0026(13)
C6' 0.029(4) 0.034(5) 0.043(11) 0.006(6) -0.004(7) 0.009(3)
C7 0.0248(14) 0.042(2) 0.052(4) 0.022(3) -0.014(3) -0.0074(14)
C7' 0.030(5) 0.042(5) 0.060(8) 0.018(4) -0.024(5) -0.018(4)
C8 0.037(2) 0.040(2) 0.032(3) 0.0119(16) -0.0107(19) -0.0215(19)
C8' 0.056(6) 0.034(5) 0.014(6) 0.013(4) -0.016(4) -0.023(4)
C9 0.046(3) 0.053(3) 0.041(3) 0.0183(19) -0.0133(19) -0.0242(18)
C9' 0.050(12) 0.048(8) 0.042(11) 0.013(6) -0.016(9) -0.011(8)
C10 0.073(7) 0.046(4) 0.023(3) 0.000(2) -0.005(4) -0.027(4)
C10' 0.096(11) 0.038(6) 0.018(4) -0.004(4) 0.006(5) -0.036(6)
C11 0.064(4) 0.032(3) 0.041(2) -0.001(2) 0.017(3) -0.011(2)
C11' 0.062(8) 0.021(5) 0.019(4) -0.006(3) 0.017(6) -0.013(4)
C12 0.062(5) 0.034(3) 0.023(3) 0.015(3) -0.003(3) -0.015(2)
C12' 0.046(7) 0.019(6) 0.035(9) -0.019(6) 0.009(5) -0.014(4)
C13 0.022(3) 0.021(2) 0.041(4) 0.0074(19) 0.0072(19) -0.0049(19)
C13' 0.005(6) 0.022(5) 0.012(5) 0.006(4) 0.002(4) 0.004(4)
C14 0.0313(8) 0.0369(8) 0.0433(9) -0.0005(7) -0.0104(7) -0.0085(7)
C15 0.0473(10) 0.0343(8) 0.0413(9) -0.0117(7) 0.0063(8) -0.0035(7)
C16 0.0383(8) 0.0239(7) 0.0389(9) 0.0027(6) -0.0013(7) -0.0070(6)
C17 0.0499(10) 0.0234(7) 0.0484(10) 0.0090(6) -0.0146(8) 0.0008(7)
C18 0.0898(15) 0.0484(10) 0.0318(10) 0.0129(8) -0.0187(9) -0.0140(10)
C19 0.0467(10) 0.0424(9) 0.0770(14) 0.0071(9) -0.0379(10) 0.0020(8)
C20 0.0237(7) 0.0409(9) 0.0948(16) -0.0088(9) -0.0113(9) 0.0034(7)
C21 0.0301(8) 0.0376(8) 0.0558(11) -0.0079(7) -0.0001(7) -0.0094(6)
C22 0.0417(10) 0.0644(11) 0.0678(13) -0.0220(10) 0.0286(10) -0.0169(9)
Li1 0.0251(11) 0.0214(10) 0.0273(12) 0.0003(9) 0.0008(9) -0.0010(9)

loop_
_atom_type_symbol
_atom_type_description
_atom_type_scat_dispersion_real
_atom_type_scat_dispersion_imag
_atom_type_scat_source
C C 0.0033 0.0016 'International Tables Vol C Tables 4.2.6.8 and 6.1.1.4'
H H 0.0000 0.0000 'International Tables Vol C Tables 4.2.6.8 and 6.1.1.4'
Li Li -0.0003 0.0001 'International Tables Vol C Tables 4.2.6.8 and 6.1.1.4'
N N 0.0061 0.0033 'International Tables Vol C Tables 4.2.6.8 and 6.1.1.4'

loop_
_geom_angle_atom_site_label_1
_geom_angle_atom_site_label_2
_geom_angle_atom_site_label_3
_geom_angle
C4 N1 C1 114.5(15)
C4' N1 C1 120(4)
C4 N1 Li1 129.4(17)
C4' N1 Li1 125(4)
C1 N1 Li1 112.81(11)
C14 N2 C16 109.31(11)
C14 N2 C15 108.07(12)
C16 N2 C15 110.81(11)
C14 N2 Li1 115.35(10)
C16 N2 Li1 98.68(10)
C15 N2 Li1 114.25(10)
C18 N3 C19 109.58(14)
C18 N3 C17 109.01(13)
C19 N3 C17 110.60(14)
C18 N3 Li1 121.07(13)
C19 N3 Li1 106.00(12)
C17 N3 Li1 100.08(10)
C21 N4 C22 109.01(13)
C21 N4 C20 111.09(14)
C22 N4 C20 108.16(14)
C21 N4 Li1 100.39(11)
C22 N4 Li1 123.29(13)
C20 N4 Li1 104.53(11)
N1 C1 C2 116.38(13)
C3 C2 C1 125.55(15)
N1 C4 C13 119(2)
N1 C4 C5 124(2)
C13 C4 C5 117.0(4)
N1 C4' C5' 136(6)
N1 C4' C13' 117(5)
C5' C4' C13' 106.6(19)
C6 C5 C4 119.8(8)
C6' C5' C4' 130(3)
C7 C6 C5 122.3(4)
C5' C6' C7' 122.6(10)
C6 C7 C8 118.7(5)
C8' C7' C6' 118.6(10)
C13 C8 C7 119.9(5)
C13 C8 C9 118.8(5)
C7 C8 C9 121.2(5)
C7' C8' C9' 124.7(12)
C7' C8' C13' 120.4(10)
C9' C8' C13' 114.9(12)
C10 C9 C8 121.6(5)
C10' C9' C8' 126.1(17)
C9 C10 C11 119.6(6)
C9' C10' C11' 117.4(15)
C12 C11 C10 121.3(8)
C10' C11' C12' 117.1(16)
C11 C12 C13 119.9(9)
C13' C12' C11' 127(2)
C8 C13 C4 121.4(9)
C8 C13 C12 118.4(7)
C4 C13 C12 120.2(9)
C12' C13' C8' 116.9(16)
C12' C13' C4' 121.8(19)
C8' C13' C4' 121.3(16)
N2 C16 C17 112.05(12)
N3 C17 C16 111.16(12)
N3 C19 C20 112.75(14)
N4 C20 C19 113.14(14)
N1 Li1 N2 120.27(12)
N1 Li1 N3 123.77(12)
N2 Li1 N3 87.90(9)
N1 Li1 N4 116.78(11)
N2 Li1 N4 115.65(11)
N3 Li1 N4 83.97(10)

loop_
_geom_bond_atom_site_label_1
_geom_bond_atom_site_label_2
_geom_bond_distance
N1 C4 1.333(4)
N1 C4' 1.335(8)
N1 C1 1.4454(18)
N1 Li1 1.980(2)
N2 C14 1.4595(18)
N2 C16 1.4657(18)
N2 C15 1.4666(19)
N2 Li1 2.139(2)
N3 C18 1.460(2)
N3 C19 1.470(2)
N3 C17 1.4807(19)
N3 Li1 2.162(3)
N4 C21 1.4602(19)
N4 C22 1.461(2)
N4 C20 1.463(2)
N4 Li1 2.175(3)
C1 C2 1.506(2)
C2 C3 1.309(2)
C4 C13 1.41(3)
C4 C5 1.42(3)
C4' C5' 1.44(6)
C4' C13' 1.56(9)
C5 C6 1.390(6)
C5' C6' 1.354(14)
C6 C7 1.364(5)
C6' C7' 1.380(14)
C7 C8 1.406(7)
C7' C8' 1.359(17)
C8 C13 1.387(11)
C8 C9 1.424(5)
C8' C9' 1.395(18)
C8' C13' 1.52(2)
C9 C10 1.354(7)
C9' C10' 1.36(2)
C10 C11 1.399(9)
C10' C11' 1.39(3)
C11 C12 1.348(11)
C11' C12' 1.45(2)
C12 C13 1.457(14)
C12' C13' 1.25(4)
C16 C17 1.502(2)
C19 C20 1.501(3)
